data_8000481
loop_
_publ_author_name
'Kumagai, Shohei'
'Yu, Craig P.'
'Nakano, Shunsuke'
'Annaka, Tatsuro'
'Mitani, Masato'
'Yano, Masafumi'
'Ishii, Hiroyuki'
'Takeya, Jun'
'Okamoto, Toshihiro'

_publ_section_title
;
 Role of Perfluorophenyl Group in the Side Chain of Small-Molecule n-Type
 Organic Semiconductors in Stress Stability of Single-Crystal Transistors
;
_journal_name_full 'The Journal of Physical Chemistry Letters'
_journal_page_first 2095
_journal_page_last 2101
_journal_paper_doi 10.1021/acs.jpclett.0c03012
_journal_year 2021
_chemical_formula_moiety 'C38 H14 F10 N4 O4'
_chemical_formula_sum 'C38 H14 F10 N4 O4'
_chemical_formula_weight 780.53
_space_group_crystal_system monoclinic
_space_group_IT_number 14
_space_group_name_Hall '-P 2yn'
_space_group_name_H-M_alt 'P 1 21/n 1'
_atom_sites_solution_hydrogens geom
_atom_sites_solution_primary direct
_atom_sites_solution_secondary difmap
_cell_angle_alpha 90.0000
_cell_angle_beta 92.913(7)
_cell_angle_gamma 90.0000
_cell_formula_units_Z 2
_cell_length_a 4.8681(6)
_cell_length_b 7.9922(9)
_cell_length_c 37.653(5)
_cell_measurement_reflns_used 4969
_cell_measurement_temperature 296
_cell_measurement_theta_max 68.03
_cell_measurement_theta_min 3.52
_cell_volume 1463.1(3)
_computing_cell_refinement 'RAPID AUTO'
_computing_data_collection 'RAPID AUTO (Rigaku, ????)'
_computing_data_reduction 'RAPID AUTO'
_computing_molecular_graphics 'CrystalStructure 4.3'
_computing_publication_material 'CrystalStructure 4.3 (Rigaku, 2018)'
_computing_structure_refinement 'SHELXL Version 2018/3 (Sheldrick, 2008)'
_computing_structure_solution 'SHELXT Version 2018/2 (Sheldrick, 2014)'
_diffrn_ambient_temperature 296
_diffrn_detector_area_resol_mean 10.000
_diffrn_measured_fraction_theta_full 0.999
_diffrn_measured_fraction_theta_max 0.999
_diffrn_measurement_device_type 'Rigaku R-AXIS RAPID'
_diffrn_measurement_method \w
_diffrn_radiation_type 'Cu K\a'
_diffrn_radiation_wavelength 1.54187
_diffrn_reflns_av_R_equivalents 0.2046
_diffrn_reflns_av_unetI/netI 0.2046
_diffrn_reflns_Laue_measured_fraction_full 0.999
_diffrn_reflns_Laue_measured_fraction_max 0.999
_diffrn_reflns_limit_h_max 5
_diffrn_reflns_limit_h_min -5
_diffrn_reflns_limit_k_max 9
_diffrn_reflns_limit_k_min -9
_diffrn_reflns_limit_l_max 45
_diffrn_reflns_limit_l_min -45
_diffrn_reflns_number 16398
_diffrn_reflns_point_group_measured_fraction_full 0.999
_diffrn_reflns_point_group_measured_fraction_max 0.999
_diffrn_reflns_theta_full 67.687
_diffrn_reflns_theta_max 68.252
_diffrn_reflns_theta_min 4.704
_diffrn_standards_number 0
_exptl_absorpt_coefficient_mu 1.410
_exptl_absorpt_correction_T_max 0.997
_exptl_absorpt_correction_T_min 0.935
_exptl_absorpt_correction_type multi-scan
_exptl_absorpt_process_details 'ABSCOR (Rigaku, 1995)'
_exptl_crystal_colour red
_exptl_crystal_density_diffrn 1.772
_exptl_crystal_density_method 'not measured'
_exptl_crystal_description plate
_exptl_crystal_F_000 784.00
_exptl_crystal_size_max 0.050
_exptl_crystal_size_mid 0.040
_exptl_crystal_size_min 0.002
_refine_diff_density_max 0.30
_refine_diff_density_min -0.21
_refine_ls_extinction_method none
_refine_ls_goodness_of_fit_ref 0.923
_refine_ls_hydrogen_treatment refxyz
_refine_ls_number_parameters 281
_refine_ls_number_reflns 2672
_refine_ls_number_restraints 0
_refine_ls_R_factor_all 0.2389
_refine_ls_R_factor_gt 0.0802
_refine_ls_shift/su_max 0.000
_refine_ls_structure_factor_coef Fsqd
_refine_ls_weighting_details 'w = 1/[\s^2^(Fo^2^)+(0.0859P)^2^] where P=(Fo^2^+2Fc^2^)/3'
_refine_ls_weighting_scheme calc
_refine_ls_wR_factor_gt 0.1719
_refine_ls_wR_factor_ref 0.2429
_reflns_Friedel_coverage 0.000
_reflns_number_gt 818
_reflns_number_total 2675
_reflns_threshold_expression F^2^>2.0\s(F^2^)
_cod_data_source_file jz0c03012_si_002.cif
_cod_data_source_block F5PhC2BQQDI
_cod_original_sg_symbol_H-M 'P 21/n'
_cod_database_code 8000481

loop_
_space_group_symop_id
_space_group_symop_operation_xyz
1 +X,+Y,+Z
2 1/2-X,1/2+Y,1/2-Z
3 -X,-Y,-Z
4 -1/2+X,-1/2-Y,-1/2+Z

loop_
_atom_site_label
_atom_site_type_symbol
_atom_site_fract_x
_atom_site_fract_y
_atom_site_fract_z
_atom_site_U_iso_or_equiv
_atom_site_adp_type
_atom_site_occupancy
_atom_site_site_symmetry_order
_atom_site_calc_flag
_atom_site_refinement_flags_posn
_atom_site_refinement_flags_adp
_atom_site_refinement_flags_occupancy
_atom_site_disorder_assembly
_atom_site_disorder_group
F1 F 0.3743(9) 0.0467(5) 0.35661(12) 0.1229(16) Uani 1 1 d . . . . .
F2 F 1.0023(9) 0.3217(6) 0.28716(11) 0.1283(17) Uani 1 1 d . . . . .
F3 F 0.5028(10) -0.2436(6) 0.32695(13) 0.1480(19) Uani 1 1 d . . . . .
F4 F 0.8843(10) -0.2575(6) 0.27818(13) 0.155(2) Uani 1 1 d . . . . .
F5 F 1.1347(11) 0.0292(7) 0.25720(13) 0.160(2) Uani 1 1 d . . . . .
O6 O 0.3772(9) 0.3369(6) 0.42343(12) 0.0890(16) Uani 1 1 d . . . . .
O7 O 1.0364(10) 0.6591(5) 0.37585(12) 0.0992(17) Uani 1 1 d . . . . .
N8 N 0.7087(12) 0.4965(7) 0.40050(14) 0.0763(16) Uani 1 1 d . . . . .
N9 N 0.2110(10) 0.7017(6) 0.49955(14) 0.0715(16) Uani 1 1 d . . . . .
C10 C 0.4535(13) 0.6053(8) 0.44943(18) 0.0671(18) Uani 1 1 d . . . . .
C11 C 0.5556(13) 0.8775(8) 0.47428(17) 0.0643(18) Uani 1 1 d . . . . .
C12 C 0.8912(14) 1.0528(10) 0.4479(2) 0.072(2) Uani 1 1 d . . . . .
C13 C 0.7958(13) 0.7832(8) 0.42291(17) 0.0683(19) Uani 1 1 d . . . . .
C14 C 0.6982(13) 1.0307(7) 0.47258(17) 0.0628(18) Uani 1 1 d . . . . .
C15 C 0.5003(14) 0.4692(9) 0.42417(19) 0.0686(19) Uani 1 1 d . . . . .
C16 C 0.9398(15) 0.9311(9) 0.4234(2) 0.076(2) Uani 1 1 d . . . . .
C17 C 0.6000(13) 0.7525(8) 0.44825(17) 0.0671(18) Uani 1 1 d . . . . .
C18 C 0.3518(14) 0.8439(8) 0.49965(18) 0.0701(19) Uani 1 1 d . . . . .
C19 C 0.8580(14) 0.6478(9) 0.39734(18) 0.072(2) Uani 1 1 d . . . . .
C20 C 0.2616(15) 0.5857(9) 0.47414(19) 0.075(2) Uani 1 1 d . . . . .
C21 C 0.6795(16) 0.1946(9) 0.32294(18) 0.078(2) Uani 1 1 d . . . . .
C22 C 0.5663(16) 0.0464(10) 0.3318(2) 0.082(2) Uani 1 1 d . . . . .
C23 C 0.7841(17) 0.3553(9) 0.3773(2) 0.084(2) Uani 1 1 d . . . . .
C24 C 0.8725(17) 0.1796(10) 0.2971(2) 0.090(2) Uani 1 1 d . . . . .
C25 C 0.6167(19) 0.3545(10) 0.3414(2) 0.084(2) Uani 1 1 d . . . . .
C26 C 0.6274(18) -0.1012(10) 0.3176(2) 0.098(3) Uani 1 1 d . . . . .
C27 C 0.9444(18) 0.0306(13) 0.2818(2) 0.096(2) Uani 1 1 d . . . . .
C28 C 0.816(2) -0.1118(12) 0.2925(2) 0.107(3) Uani 1 1 d . . . . .
H12 H 0.983(11) 1.142(6) 0.4452(13) 0.06(2) Uiso 1 1 d . . . . .
H16 H 1.060(9) 0.939(5) 0.4056(12) 0.036(15) Uiso 1 1 d . . . . .
H20 H 0.204(10) 0.472(7) 0.4764(13) 0.070(19) Uiso 1 1 d . . . . .
H23A H 1.020(13) 0.357(7) 0.3708(15) 0.11(2) Uiso 1 1 d . . . . .
H23B H 0.736(11) 0.225(7) 0.3909(13) 0.09(2) Uiso 1 1 d . . . . .
H25A H 0.680(18) 0.452(11) 0.326(2) 0.18(4) Uiso 1 1 d . . . . .
H25B H 0.384(16) 0.369(9) 0.3477(18) 0.14(3) Uiso 1 1 d . . . . .

loop_
_atom_site_aniso_label
_atom_site_aniso_U_11
_atom_site_aniso_U_22
_atom_site_aniso_U_33
_atom_site_aniso_U_23
_atom_site_aniso_U_13
_atom_site_aniso_U_12
F1 0.125(4) 0.110(4) 0.137(4) -0.003(3) 0.038(3) -0.021(3)
F2 0.144(4) 0.112(4) 0.131(4) 0.003(3) 0.034(3) -0.020(3)
F3 0.166(4) 0.079(3) 0.197(5) 0.000(3) -0.009(4) -0.022(3)
F4 0.176(5) 0.110(4) 0.175(5) -0.046(3) -0.022(4) 0.043(3)
F5 0.149(4) 0.199(5) 0.135(4) -0.037(4) 0.045(4) 0.031(4)
O6 0.087(4) 0.065(3) 0.116(4) -0.005(3) 0.015(3) -0.009(3)
O7 0.109(4) 0.088(3) 0.104(4) -0.011(3) 0.041(3) -0.011(3)
N8 0.077(4) 0.062(4) 0.089(4) -0.012(3) 0.001(4) 0.002(3)
N9 0.069(4) 0.056(3) 0.090(4) 0.000(3) 0.011(3) -0.005(3)
C10 0.052(5) 0.055(4) 0.095(5) -0.013(4) 0.015(4) -0.003(4)
C11 0.053(4) 0.057(4) 0.082(5) 0.004(4) 0.001(4) 0.006(4)
C12 0.054(5) 0.067(5) 0.095(6) -0.003(5) 0.018(4) -0.006(4)
C13 0.068(5) 0.052(4) 0.085(5) -0.004(4) 0.002(4) 0.010(4)
C14 0.068(5) 0.038(4) 0.083(5) 0.002(4) 0.007(4) 0.001(3)
C15 0.058(5) 0.062(5) 0.087(5) 0.001(4) 0.006(4) 0.006(4)
C16 0.068(5) 0.069(5) 0.091(6) -0.005(4) 0.022(5) 0.002(4)
C17 0.065(5) 0.052(4) 0.086(5) 0.002(4) 0.019(4) -0.002(4)
C18 0.077(5) 0.044(4) 0.089(5) -0.002(4) 0.003(4) -0.009(4)
C19 0.061(5) 0.070(5) 0.086(5) -0.005(4) 0.002(4) 0.004(4)
C20 0.072(5) 0.057(5) 0.099(6) -0.016(4) 0.012(5) -0.002(4)
C21 0.097(6) 0.057(5) 0.080(5) -0.005(4) 0.010(5) 0.003(4)
C22 0.083(6) 0.069(5) 0.096(6) -0.005(5) 0.019(5) -0.002(5)
C23 0.076(6) 0.070(5) 0.107(7) -0.019(5) 0.009(5) 0.018(4)
C24 0.103(7) 0.065(5) 0.101(6) 0.015(5) -0.002(5) -0.009(5)
C25 0.083(6) 0.072(5) 0.097(6) -0.009(5) 0.002(5) 0.008(5)
C26 0.114(8) 0.053(5) 0.126(7) -0.007(5) -0.011(6) -0.004(5)
C27 0.081(6) 0.105(7) 0.102(7) -0.025(6) 0.004(5) 0.016(6)
C28 0.132(9) 0.071(6) 0.117(7) -0.035(6) -0.012(6) 0.032(6)

loop_
_atom_type_symbol
_atom_type_description
_atom_type_scat_dispersion_real
_atom_type_scat_dispersion_imag
_atom_type_scat_source
C C 0.0181 0.0091
;
International Tables for Crystallography
(Vol. C, Tables 4.2.6.8 and 6.1.1.4)
;
H H 0.0000 0.0000
;
International Tables for Crystallography
(Vol. C, Table 6.1.1.4)
;
F F 0.0727 0.0534
;
International Tables for Crystallography
(Vol. C, Tables 4.2.6.8 and 6.1.1.4)
;
N N 0.0311 0.0180
;
International Tables for Crystallography
(Vol. C, Tables 4.2.6.8 and 6.1.1.4)
;
O O 0.0492 0.0322
;
International Tables for Crystallography
(Vol. C, Tables 4.2.6.8 and 6.1.1.4)
;

loop_
_geom_angle_atom_site_label_1
_geom_angle_atom_site_label_2
_geom_angle_atom_site_label_3
_geom_angle
_geom_angle_site_symmetry_1
_geom_angle_site_symmetry_3
_geom_angle_publ_flag
C15 N8 C19 125.2(6) . . ?
C15 N8 C23 117.7(6) . . ?
C19 N8 C23 117.1(6) . . ?
C18 N9 C20 118.2(6) . . ?
C20 C10 C17 119.7(7) . . ?
C20 C10 C15 119.5(7) . . ?
C17 C10 C15 120.9(7) . . ?
C14 C11 C17 119.0(6) . . ?
C14 C11 C18 123.4(6) . . ?
C17 C11 C18 117.4(6) . . ?
C14 C12 C16 121.0(8) . . ?
C14 C12 H12 125(4) . . ?
C16 C12 H12 114(4) . . ?
C16 C13 C17 120.4(7) . . ?
C16 C13 C19 120.8(7) . . ?
C17 C13 C19 118.6(7) . . ?
C12 C14 C11 120.1(7) . . ?
C12 C14 C18 122.5(6) . 3_676 ?
C11 C14 C18 117.2(6) . 3_676 ?
O6 C15 N8 119.5(7) . . ?
O6 C15 C10 124.5(7) . . ?
N8 C15 C10 115.9(6) . . ?
C12 C16 C13 120.9(8) . . ?
C12 C16 H16 126(3) . . ?
C13 C16 H16 113(3) . . ?
C10 C17 C13 122.8(7) . . ?
C10 C17 C11 118.7(6) . . ?
C13 C17 C11 118.5(6) . . ?
N9 C18 C11 122.1(6) . . ?
N9 C18 C14 118.6(6) . 3_676 ?
C11 C18 C14 119.2(6) . 3_676 ?
O7 C19 N8 120.2(7) . . ?
O7 C19 C13 123.4(7) . . ?
N8 C19 C13 116.3(6) . . ?
C10 C20 N9 123.8(7) . . ?
C10 C20 H20 113(3) . . ?
N9 C20 H20 121(3) . . ?
C22 C21 C24 113.2(7) . . ?
C22 C21 C25 122.5(8) . . ?
C24 C21 C25 124.1(8) . . ?
C26 C22 F1 116.9(8) . . ?
C26 C22 C21 124.9(8) . . ?
F1 C22 C21 118.1(7) . . ?
N8 C23 C25 112.6(6) . . ?
N8 C23 H23A 113(3) . . ?
C25 C23 H23A 107(3) . . ?
N8 C23 H23B 111(3) . . ?
C25 C23 H23B 105(3) . . ?
H23A C23 H23B 108(4) . . ?
F2 C24 C27 118.3(9) . . ?
F2 C24 C21 117.4(8) . . ?
C27 C24 C21 124.3(8) . . ?
C21 C25 C23 107.5(6) . . ?
C21 C25 H25A 108(5) . . ?
C23 C25 H25A 109(5) . . ?
C21 C25 H25B 114(4) . . ?
C23 C25 H25B 107(3) . . ?
H25A C25 H25B 111(6) . . ?
C22 C26 F3 122.1(9) . . ?
C22 C26 C28 120.5(9) . . ?
F3 C26 C28 117.4(9) . . ?
F5 C27 C28 122.6(9) . . ?
F5 C27 C24 119.7(9) . . ?
C28 C27 C24 117.7(9) . . ?
F4 C28 C26 121.9(10) . . ?
F4 C28 C27 118.7(10) . . ?
C26 C28 C27 119.4(9) . . ?

loop_
_geom_bond_atom_site_label_1
_geom_bond_atom_site_label_2
_geom_bond_distance
_geom_bond_site_symmetry_2
_geom_bond_publ_flag
F1 C22 1.355(7) . ?
F2 C24 1.362(7) . ?
F3 C26 1.345(8) . ?
F4 C28 1.332(8) . ?
F5 C27 1.342(8) . ?
O6 C15 1.214(7) . ?
O7 C19 1.220(7) . ?
N8 C15 1.401(8) . ?
N8 C19 1.419(7) . ?
N8 C23 1.484(8) . ?
N9 C18 1.328(6) . ?
N9 C20 1.363(7) . ?
C10 C20 1.361(8) . ?
C10 C17 1.378(8) . ?
C10 C15 1.470(8) . ?
C11 C14 1.411(7) . ?
C11 C17 1.424(7) . ?
C11 C18 1.437(8) . ?
C12 C14 1.365(8) . ?
C12 C16 1.372(9) . ?
C12 H12 0.85(5) . ?
C13 C16 1.373(8) . ?
C13 C17 1.404(8) . ?
C13 C19 1.490(8) . ?
C14 C18 1.477(8) 3_676 ?
C16 H16 0.91(4) . ?
C20 H20 0.95(5) . ?
C21 C22 1.355(8) . ?
C21 C24 1.390(9) . ?
C21 C25 1.494(9) . ?
C22 C26 1.334(9) . ?
C23 C25 1.542(9) . ?
C23 H23A 1.19(6) . ?
C23 H23B 1.19(5) . ?
C24 C27 1.378(9) . ?
C25 H25A 1.03(9) . ?
C25 H25B 1.17(7) . ?
C26 C28 1.354(11) . ?
C27 C28 1.368(10) . ?

loop_
_geom_torsion_atom_site_label_1
_geom_torsion_atom_site_label_2
_geom_torsion_atom_site_label_3
_geom_torsion_atom_site_label_4
_geom_torsion
_geom_torsion_site_symmetry_1
_geom_torsion_site_symmetry_2
_geom_torsion_site_symmetry_3
_geom_torsion_site_symmetry_4
_geom_torsion_publ_flag
C16 C12 C14 C11 3.4(10) . . . . ?
C16 C12 C14 C18 177.5(6) . . . 3_676 ?
C17 C11 C14 C12 -5.0(9) . . . . ?
C18 C11 C14 C12 179.4(6) . . . . ?
C17 C11 C14 C18 -179.4(5) . . . 3_676 ?
C18 C11 C14 C18 5.0(9) . . . 3_676 ?
C19 N8 C15 O6 176.6(6) . . . . ?
C23 N8 C15 O6 -4.7(9) . . . . ?
C19 N8 C15 C10 -5.4(9) . . . . ?
C23 N8 C15 C10 173.3(6) . . . . ?
C20 C10 C15 O6 0.3(10) . . . . ?
C17 C10 C15 O6 -179.3(6) . . . . ?
C20 C10 C15 N8 -177.6(6) . . . . ?
C17 C10 C15 N8 2.9(9) . . . . ?
C14 C12 C16 C13 -0.1(11) . . . . ?
C17 C13 C16 C12 -1.5(10) . . . . ?
C19 C13 C16 C12 -177.0(6) . . . . ?
C20 C10 C17 C13 -178.3(6) . . . . ?
C15 C10 C17 C13 1.3(10) . . . . ?
C20 C10 C17 C11 3.1(9) . . . . ?
C15 C10 C17 C11 -177.3(5) . . . . ?
C16 C13 C17 C10 -178.8(6) . . . . ?
C19 C13 C17 C10 -3.1(9) . . . . ?
C16 C13 C17 C11 -0.2(9) . . . . ?
C19 C13 C17 C11 175.5(5) . . . . ?
C14 C11 C17 C10 -178.0(5) . . . . ?
C18 C11 C17 C10 -2.1(9) . . . . ?
C14 C11 C17 C13 3.4(9) . . . . ?
C18 C11 C17 C13 179.3(6) . . . . ?
C20 N9 C18 C11 -0.7(9) . . . . ?
C20 N9 C18 C14 -179.0(6) . . . 3_676 ?
C14 C11 C18 N9 176.6(6) . . . . ?
C17 C11 C18 N9 0.9(9) . . . . ?
C14 C11 C18 C14 -5.1(10) . . . 3_676 ?
C17 C11 C18 C14 179.2(5) . . . 3_676 ?
C15 N8 C19 O7 180.0(6) . . . . ?
C23 N8 C19 O7 1.2(9) . . . . ?
C15 N8 C19 C13 3.7(8) . . . . ?
C23 N8 C19 C13 -175.1(6) . . . . ?
C16 C13 C19 O7 0.2(10) . . . . ?
C17 C13 C19 O7 -175.4(6) . . . . ?
C16 C13 C19 N8 176.4(6) . . . . ?
C17 C13 C19 N8 0.7(8) . . . . ?
C17 C10 C20 N9 -3.1(10) . . . . ?
C15 C10 C20 N9 177.3(6) . . . . ?
C18 N9 C20 C10 1.9(10) . . . . ?
C24 C21 C22 C26 -0.4(11) . . . . ?
C25 C21 C22 C26 -175.9(8) . . . . ?
C24 C21 C22 F1 -179.7(6) . . . . ?
C25 C21 C22 F1 4.9(11) . . . . ?
C15 N8 C23 C25 90.8(8) . . . . ?
C19 N8 C23 C25 -90.4(8) . . . . ?
C22 C21 C24 F2 -178.5(6) . . . . ?
C25 C21 C24 F2 -3.1(11) . . . . ?
C22 C21 C24 C27 0.1(11) . . . . ?
C25 C21 C24 C27 175.4(7) . . . . ?
C22 C21 C25 C23 77.8(9) . . . . ?
C24 C21 C25 C23 -97.2(9) . . . . ?
N8 C23 C25 C21 -171.7(7) . . . . ?
F1 C22 C26 F3 0.9(11) . . . . ?
C21 C22 C26 F3 -178.4(7) . . . . ?
F1 C22 C26 C28 179.8(7) . . . . ?
C21 C22 C26 C28 0.5(13) . . . . ?
F2 C24 C27 F5 -1.1(11) . . . . ?
C21 C24 C27 F5 -179.6(6) . . . . ?
F2 C24 C27 C28 178.7(7) . . . . ?
C21 C24 C27 C28 0.2(12) . . . . ?
C22 C26 C28 F4 179.2(7) . . . . ?
F3 C26 C28 F4 -1.9(12) . . . . ?
C22 C26 C28 C27 -0.2(13) . . . . ?
F3 C26 C28 C27 178.7(7) . . . . ?
F5 C27 C28 F4 0.2(12) . . . . ?
C24 C27 C28 F4 -179.5(7) . . . . ?
F5 C27 C28 C26 179.6(7) . . . . ?
C24 C27 C28 C26 -0.1(12) . . . . ?
